data_7107806
loop_
_publ_author_name
'Daniel Morton'
'Allison R. Dick'
'Debashis Ghosh'
'Huw M. L. Davies'

_publ_section_title
;
 Convenient method for the functionalization of the 4- and 6-positions of
 the androgen skeleton
;
_journal_name_full Chem.Commun.
_journal_page_first 5838
_journal_paper_doi 10.1039/c2cc31973j
_journal_volume 48
_journal_year 2012
_chemical_absolute_configuration ad
_chemical_formula_moiety 'C23 H32 O3'
_chemical_formula_sum 'C23 H32 O3'
_chemical_formula_weight 356.49
_chemical_name_systematic
;
?
;
_space_group_IT_number 19
_symmetry_cell_setting orthorhombic
_symmetry_space_group_name_Hall 'P 2ac 2ab'
_symmetry_space_group_name_H-M 'P 21 21 21'
_atom_sites_solution_hydrogens geom
_atom_sites_solution_primary direct
_atom_sites_solution_secondary difmap
_audit_creation_method SHELXL-97
_cell_angle_alpha 90.00
_cell_angle_beta 90.00
_cell_angle_gamma 90.00
_cell_formula_units_Z 4
_cell_length_a 11.061(4)
_cell_length_b 11.333(4)
_cell_length_c 16.323(5)
_cell_measurement_reflns_used 685
_cell_measurement_temperature 173(2)
_cell_measurement_theta_max 33.02
_cell_measurement_theta_min 6.74
_cell_volume 2046.2(12)
_computing_cell_refinement 'Bruker SMART'
_computing_data_collection 'Bruker SMART'
_computing_data_reduction 'Bruker SAINT'
_computing_molecular_graphics 'Bruker SHELXTL'
_computing_publication_material 'Bruker SHELXTL'
_computing_structure_refinement 'SHELXL-97 (Sheldrick, 2008)'
_computing_structure_solution 'SHELXS-97 (Sheldrick, 2008)'
_diffrn_ambient_temperature 173(2)
_diffrn_measured_fraction_theta_full 0.919
_diffrn_measured_fraction_theta_max 0.919
_diffrn_measurement_device_type 'CCD area detector'
_diffrn_measurement_method 'phi and omega scans'
_diffrn_radiation_monochromator graphite
_diffrn_radiation_source 'fine-focus sealed tube'
_diffrn_radiation_type CuK\a
_diffrn_radiation_wavelength 1.54178
_diffrn_reflns_av_R_equivalents 0.1431
_diffrn_reflns_av_sigmaI/netI 0.1772
_diffrn_reflns_limit_h_max 13
_diffrn_reflns_limit_h_min -12
_diffrn_reflns_limit_k_max 9
_diffrn_reflns_limit_k_min -12
_diffrn_reflns_limit_l_max 17
_diffrn_reflns_limit_l_min -15
_diffrn_reflns_number 8524
_diffrn_reflns_theta_full 66.59
_diffrn_reflns_theta_max 66.59
_diffrn_reflns_theta_min 4.83
_exptl_absorpt_coefficient_mu 0.587
_exptl_absorpt_correction_T_max 0.9657
_exptl_absorpt_correction_T_min 0.7907
_exptl_absorpt_correction_type multi-scan
_exptl_absorpt_process_details sadabs
_exptl_crystal_colour colourless
_exptl_crystal_density_diffrn 1.157
_exptl_crystal_density_method 'not measured'
_exptl_crystal_description rod
_exptl_crystal_F_000 776
_exptl_crystal_size_max 0.42
_exptl_crystal_size_mid 0.07
_exptl_crystal_size_min 0.06
_refine_diff_density_max 0.289
_refine_diff_density_min -0.345
_refine_diff_density_rms 0.063
_refine_ls_abs_structure_details 'Flack H D (1983), Acta Cryst. A39, 876-881'
_refine_ls_abs_structure_Flack 0.0(9)
_refine_ls_extinction_coef 0.0131(7)
_refine_ls_extinction_expression Fc^*^=kFc[1+0.001xFc^2^\l^3^/sin(2\q)]^-1/4^
_refine_ls_extinction_method SHELXL
_refine_ls_goodness_of_fit_ref 1.016
_refine_ls_hydrogen_treatment constr
_refine_ls_matrix_type full
_refine_ls_number_parameters 236
_refine_ls_number_reflns 3211
_refine_ls_number_restraints 0
_refine_ls_restrained_S_all 1.016
_refine_ls_R_factor_all 0.2368
_refine_ls_R_factor_gt 0.0810
_refine_ls_shift/su_max 0.001
_refine_ls_shift/su_mean 0.000
_refine_ls_structure_factor_coef Fsqd
_refine_ls_weighting_details 'calc w=1/[\s^2^(Fo^2^)+(0.0310P)^2^+1.9000P] where P=(Fo^2^+2Fc^2^)/3'
_refine_ls_weighting_scheme calc
_refine_ls_wR_factor_gt 0.1480
_refine_ls_wR_factor_ref 0.1970
_reflns_number_gt 936
_reflns_number_total 3211
_reflns_threshold_expression >2sigma(I)
_cod_data_source_file c2cc31973j.txt
_cod_data_source_block dmr251
_cod_original_cell_volume 2046.1(12)
_cod_original_sg_symbol_H-M P2(1)2(1)2(1)
_cod_database_code 7107806

loop_
_symmetry_equiv_pos_as_xyz
'x, y, z'
'-x+1/2, -y, z+1/2'
'-x, y+1/2, -z+1/2'
'x+1/2, -y+1/2, -z'

loop_
_atom_site_label
_atom_site_type_symbol
_atom_site_fract_x
_atom_site_fract_y
_atom_site_fract_z
_atom_site_U_iso_or_equiv
_atom_site_adp_type
_atom_site_occupancy
_atom_site_symmetry_multiplicity
_atom_site_calc_flag
_atom_site_refinement_flags
C1 C 0.5192(9) 0.0574(13) -0.0009(9) 0.115(4) Uani 1 1 d .
C2 C 0.4757(8) 0.0860(11) -0.0796(7) 0.101(3) Uani 1 1 d .
H2 H 0.4666 0.0262 -0.1199 0.121 Uiso 1 1 calc R
C3 C 0.4467(9) 0.1995(11) -0.0972(6) 0.098(3) Uani 1 1 d .
H3A H 0.4166 0.2176 -0.1502 0.117 Uiso 1 1 calc R
C4 C 0.4605(8) 0.2980(10) -0.0358(6) 0.085(3) Uani 1 1 d .
C5 C 0.5533(8) 0.3879(8) -0.0721(6) 0.081(3) Uani 1 1 d .
H5A H 0.6324 0.3461 -0.0785 0.098 Uiso 1 1 calc R
C6 C 0.5168(8) 0.4364(8) -0.1560(5) 0.096(3) Uani 1 1 d .
H6A H 0.4358 0.4731 -0.1516 0.115 Uiso 1 1 calc R
H6B H 0.5107 0.3701 -0.1953 0.115 Uiso 1 1 calc R
C7 C 0.6076(9) 0.5297(8) -0.1905(5) 0.098(3) Uani 1 1 d .
H7A H 0.6869 0.4922 -0.2013 0.118 Uiso 1 1 calc R
H7B H 0.5767 0.5627 -0.2426 0.118 Uiso 1 1 calc R
C8 C 0.6214(9) 0.6268(9) -0.1277(7) 0.092(3) Uani 1 1 d .
C9 C 0.7192(11) 0.7127(11) -0.1469(8) 0.113(4) Uani 1 1 d .
C10 C 0.7771(8) 0.7565(8) -0.0689(6) 0.107(3) Uani 1 1 d .
H10A H 0.7638 0.8423 -0.0619 0.129 Uiso 1 1 calc R
H10B H 0.8651 0.7406 -0.0689 0.129 Uiso 1 1 calc R
C11 C 0.7120(8) 0.6846(8) 0.0005(6) 0.097(3) Uani 1 1 d .
H11A H 0.6436 0.7294 0.0243 0.116 Uiso 1 1 calc R
H11B H 0.7688 0.6622 0.0447 0.116 Uiso 1 1 calc R
C12 C 0.6668(8) 0.5737(8) -0.0484(5) 0.080(3) Uani 1 1 d .
H12A H 0.7395 0.5249 -0.0618 0.095 Uiso 1 1 calc R
C13 C 0.5723(8) 0.4913(8) -0.0112(6) 0.081(3) Uani 1 1 d .
H13A H 0.4946 0.5346 -0.0026 0.098 Uiso 1 1 calc R
C14 C 0.6188(7) 0.4403(8) 0.0714(5) 0.084(3) Uani 1 1 d .
H14A H 0.7001 0.4061 0.0627 0.101 Uiso 1 1 calc R
H14B H 0.6270 0.5056 0.1113 0.101 Uiso 1 1 calc R
C15 C 0.5356(9) 0.3448(9) 0.1083(6) 0.091(3) Uani 1 1 d .
H15A H 0.5752 0.3063 0.1565 0.109 Uiso 1 1 calc R
C16 C 0.5061(8) 0.2554(13) 0.0442(6) 0.088(3) Uani 1 1 d .
C17 C 0.5363(9) 0.1445(13) 0.0634(7) 0.097(3) Uani 1 1 d .
H17 H 0.5670 0.1239 0.1159 0.117 Uiso 1 1 calc R
C18 C 0.5069(8) 0.7037(8) -0.1198(5) 0.110(4) Uani 1 1 d .
H18A H 0.4834 0.7329 -0.1740 0.165 Uiso 1 1 calc R
H18B H 0.5235 0.7707 -0.0836 0.165 Uiso 1 1 calc R
H18C H 0.4409 0.6564 -0.0969 0.165 Uiso 1 1 calc R
C19 C 0.3341(7) 0.3514(8) -0.0285(5) 0.107(4) Uani 1 1 d .
H19A H 0.2790 0.2931 -0.0046 0.160 Uiso 1 1 calc R
H19B H 0.3051 0.3741 -0.0830 0.160 Uiso 1 1 calc R
H19C H 0.3373 0.4213 0.0068 0.160 Uiso 1 1 calc R
C20 C 0.3828(11) 0.3782(10) 0.2145(8) 0.110(3) Uani 1 1 d .
C21 C 0.3573(10) 0.2459(8) 0.2242(6) 0.156(5) Uani 1 1 d .
H21A H 0.2940 0.2222 0.1855 0.234 Uiso 1 1 calc R
H21B H 0.3302 0.2298 0.2803 0.234 Uiso 1 1 calc R
H21C H 0.4312 0.2011 0.2130 0.234 Uiso 1 1 calc R
C22 C 0.4752(11) 0.4191(13) 0.2752(7) 0.183(6) Uani 1 1 d .
H22A H 0.4869 0.5044 0.2696 0.274 Uiso 1 1 calc R
H22B H 0.5520 0.3784 0.2650 0.274 Uiso 1 1 calc R
H22C H 0.4473 0.4011 0.3308 0.274 Uiso 1 1 calc R
C23 C 0.2690(11) 0.4472(10) 0.2227(8) 0.206(7) Uani 1 1 d .
H23A H 0.2869 0.5316 0.2178 0.309 Uiso 1 1 calc R
H23B H 0.2325 0.4316 0.2764 0.309 Uiso 1 1 calc R
H23C H 0.2124 0.4239 0.1794 0.309 Uiso 1 1 calc R
O1 O 0.5507(7) -0.0495(7) 0.0138(4) 0.118(2) Uani 1 1 d .
O2 O 0.7503(7) 0.7477(6) -0.2161(5) 0.124(3) Uani 1 1 d .
O3 O 0.4277(6) 0.4053(5) 0.1330(4) 0.095(2) Uani 1 1 d .

loop_
_atom_site_aniso_label
_atom_site_aniso_U_11
_atom_site_aniso_U_22
_atom_site_aniso_U_33
_atom_site_aniso_U_23
_atom_site_aniso_U_13
_atom_site_aniso_U_12
C1 0.086(8) 0.133(12) 0.126(11) 0.040(11) -0.006(8) 0.025(8)
C2 0.108(8) 0.103(10) 0.091(8) 0.009(8) -0.016(7) -0.008(7)
C3 0.114(8) 0.103(9) 0.076(7) 0.005(7) -0.011(6) 0.003(8)
C4 0.060(6) 0.106(8) 0.090(8) -0.007(7) 0.001(6) 0.008(6)
C5 0.079(6) 0.077(7) 0.088(7) -0.016(6) -0.007(6) 0.008(5)
C6 0.123(8) 0.084(7) 0.080(7) 0.010(6) -0.017(6) -0.006(7)
C7 0.132(9) 0.093(8) 0.069(7) -0.014(6) 0.008(6) -0.007(7)
C8 0.094(8) 0.087(8) 0.094(9) -0.005(7) 0.008(7) 0.000(7)
C9 0.120(10) 0.119(11) 0.100(10) 0.000(9) -0.004(9) 0.008(9)
C10 0.108(8) 0.114(9) 0.100(8) 0.004(7) 0.007(7) -0.032(7)
C11 0.108(7) 0.105(8) 0.077(7) -0.010(7) -0.005(6) -0.015(7)
C12 0.071(6) 0.089(7) 0.079(7) 0.004(6) 0.000(5) -0.002(6)
C13 0.064(6) 0.097(7) 0.083(7) -0.007(6) 0.001(5) 0.020(6)
C14 0.089(6) 0.072(6) 0.091(7) -0.015(6) -0.011(6) 0.003(6)
C15 0.076(7) 0.092(8) 0.105(8) 0.008(7) 0.009(6) 0.001(6)
C16 0.063(6) 0.117(10) 0.082(9) 0.005(8) -0.005(6) 0.002(6)
C17 0.092(7) 0.120(10) 0.080(8) -0.021(8) 0.001(6) -0.014(7)
C18 0.101(8) 0.093(8) 0.136(9) 0.033(7) -0.010(6) 0.016(6)
C19 0.073(6) 0.126(9) 0.122(9) 0.023(7) 0.009(6) 0.011(6)
C20 0.122(9) 0.086(9) 0.123(10) 0.015(8) -0.010(9) 0.008(8)
C21 0.225(13) 0.076(8) 0.166(11) 0.014(8) 0.081(10) -0.025(9)
C22 0.175(12) 0.251(16) 0.122(10) -0.038(11) -0.003(10) -0.010(13)
C23 0.214(14) 0.168(13) 0.235(16) 0.056(11) 0.132(12) 0.104(12)
O1 0.164(6) 0.110(6) 0.079(5) -0.008(5) 0.005(5) 0.013(6)
O2 0.165(7) 0.085(6) 0.122(6) 0.010(5) 0.004(6) -0.015(5)
O3 0.105(5) 0.095(5) 0.086(5) 0.010(4) 0.016(4) 0.011(4)

loop_
_atom_type_symbol
_atom_type_description
_atom_type_scat_dispersion_real
_atom_type_scat_dispersion_imag
_atom_type_scat_source
C C 0.0181 0.0091 'International Tables Vol C Tables 4.2.6.8 and 6.1.1.4'
H H 0.0000 0.0000 'International Tables Vol C Tables 4.2.6.8 and 6.1.1.4'
O O 0.0492 0.0322 'International Tables Vol C Tables 4.2.6.8 and 6.1.1.4'

loop_
_geom_angle_atom_site_label_1
_geom_angle_atom_site_label_2
_geom_angle_atom_site_label_3
_geom_angle
O1 C1 C2 118.7(14)
O1 C1 C17 118.1(13)
C2 C1 C17 123.1(12)
C3 C2 C1 119.5(11)
C2 C3 C4 122.5(9)
C16 C4 C3 112.2(9)
C16 C4 C19 111.9(8)
C3 C4 C19 104.6(8)
C16 C4 C5 108.9(8)
C3 C4 C5 107.3(8)
C19 C4 C5 111.9(8)
C6 C5 C13 109.7(8)
C6 C5 C4 113.6(8)
C13 C5 C4 109.8(8)
C5 C6 C7 113.3(8)
C8 C7 C6 108.2(8)
C9 C8 C7 114.0(9)
C9 C8 C12 101.5(9)
C7 C8 C12 109.0(8)
C9 C8 C18 104.1(8)
C7 C8 C18 112.6(9)
C12 C8 C18 115.2(8)
O2 C9 C8 126.9(12)
O2 C9 C10 122.9(12)
C8 C9 C10 110.2(10)
C9 C10 C11 104.1(9)
C10 C11 C12 101.2(7)
C8 C12 C13 110.8(8)
C8 C12 C11 102.8(7)
C13 C12 C11 120.3(8)
C12 C13 C5 107.5(7)
C12 C13 C14 110.2(7)
C5 C13 C14 108.6(7)
C15 C14 C13 113.7(7)
O3 C15 C16 109.9(8)
O3 C15 C14 105.7(8)
C16 C15 C14 109.5(9)
C17 C16 C4 126.8(11)
C17 C16 C15 114.8(10)
C4 C16 C15 118.1(11)
C16 C17 C1 115.8(11)
O3 C20 C23 105.1(9)
O3 C20 C22 107.9(9)
C23 C20 C22 110.9(11)
O3 C20 C21 111.3(10)
C23 C20 C21 110.4(11)
C22 C20 C21 111.1(11)
C15 O3 C20 116.1(7)

loop_
_geom_bond_atom_site_label_1
_geom_bond_atom_site_label_2
_geom_bond_distance
C1 O1 1.283(12)
C1 C2 1.409(13)
C1 C17 1.454(14)
C2 C3 1.357(11)
C3 C4 1.508(12)
C4 C16 1.481(11)
C4 C19 1.528(10)
C4 C5 1.562(11)
C5 C6 1.531(9)
C5 C13 1.551(9)
C6 C7 1.563(10)
C7 C8 1.512(11)
C8 C9 1.488(13)
C8 C12 1.513(11)
C8 C18 1.544(10)
C9 O2 1.246(11)
C9 C10 1.509(11)
C10 C11 1.570(10)
C11 C12 1.570(10)
C12 C13 1.527(10)
C13 C14 1.554(10)
C14 C15 1.543(10)
C15 O3 1.435(9)
C15 C16 1.492(12)
C16 C17 1.337(12)
C20 O3 1.453(12)
C20 C23 1.488(12)
C20 C22 1.496(12)
C20 C21 1.535(12)

loop_
_geom_torsion_atom_site_label_1
_geom_torsion_atom_site_label_2
_geom_torsion_atom_site_label_3
_geom_torsion_atom_site_label_4
_geom_torsion
O1 C1 C2 C3 -177.3(10)
C17 C1 C2 C3 -0.6(16)
C1 C2 C3 C4 0.7(15)
C2 C3 C4 C16 -1.1(14)
C2 C3 C4 C19 -122.6(10)
C2 C3 C4 C5 118.4(10)
C16 C4 C5 C6 178.9(9)
C3 C4 C5 C6 57.2(10)
C19 C4 C5 C6 -57.0(10)
C16 C4 C5 C13 -57.9(10)
C3 C4 C5 C13 -179.6(8)
C19 C4 C5 C13 66.2(10)
C13 C5 C6 C7 54.6(10)
C4 C5 C6 C7 177.9(7)
C5 C6 C7 C8 -55.3(10)
C6 C7 C8 C9 171.4(8)
C6 C7 C8 C12 58.8(10)
C6 C7 C8 C18 -70.3(10)
C7 C8 C9 O2 34.9(16)
C12 C8 C9 O2 151.8(11)
C18 C8 C9 O2 -88.2(14)
C7 C8 C9 C10 -146.4(9)
C12 C8 C9 C10 -29.4(11)
C18 C8 C9 C10 90.5(10)
O2 C9 C10 C11 -178.0(10)
C8 C9 C10 C11 3.2(11)
C9 C10 C11 C12 23.3(9)
C9 C8 C12 C13 173.5(8)
C7 C8 C12 C13 -66.0(10)
C18 C8 C12 C13 61.7(11)
C9 C8 C12 C11 43.6(9)
C7 C8 C12 C11 164.2(8)
C18 C8 C12 C11 -68.2(10)
C10 C11 C12 C8 -41.7(9)
C10 C11 C12 C13 -165.5(7)
C8 C12 C13 C5 63.4(9)
C11 C12 C13 C5 -176.7(7)
C8 C12 C13 C14 -178.4(7)
C11 C12 C13 C14 -58.6(10)
C6 C5 C13 C12 -56.5(9)
C4 C5 C13 C12 178.0(7)
C6 C5 C13 C14 -175.7(7)
C4 C5 C13 C14 58.8(9)
C12 C13 C14 C15 -173.1(7)
C5 C13 C14 C15 -55.7(10)
C13 C14 C15 O3 -68.8(9)
C13 C14 C15 C16 49.4(10)
C3 C4 C16 C17 1.6(15)
C19 C4 C16 C17 118.9(11)
C5 C4 C16 C17 -117.0(11)
C3 C4 C16 C15 174.2(8)
C19 C4 C16 C15 -68.6(12)
C5 C4 C16 C15 55.6(11)
O3 C15 C16 C17 -121.7(9)
C14 C15 C16 C17 122.7(9)
O3 C15 C16 C4 64.9(11)
C14 C15 C16 C4 -50.7(11)
C4 C16 C17 C1 -1.6(16)
C15 C16 C17 C1 -174.3(8)
O1 C1 C17 C16 177.7(10)
C2 C1 C17 C16 1.0(15)
C16 C15 O3 C20 108.9(10)
C14 C15 O3 C20 -133.1(8)
C23 C20 O3 C15 -177.3(9)
C22 C20 O3 C15 64.4(11)
C21 C20 O3 C15 -57.8(12)
